data_4122336
loop_
_publ_author_name
'Bhattacharya, Papri'
'Krause, Jeanette A.'
'Guan, Hairong'

_publ_section_title
;
 Mechanistic studies of ammonia borane dehydrogenation catalyzed by iron
 pincer complexes.
;
_journal_issue 31
_journal_name_full 'Journal of the American Chemical Society'
_journal_page_first 11153
_journal_page_last 11161
_journal_paper_doi 10.1021/ja5058423
_journal_volume 136
_journal_year 2014
_chemical_formula_moiety 'C35 H56 Fe O3 P4'
_chemical_formula_sum 'C35 H56 Fe O3 P4'
_chemical_formula_weight 704.53
_chemical_name_systematic
; 
 ? 
;
_space_group_IT_number 4
_symmetry_cell_setting monoclinic
_symmetry_space_group_name_Hall 'P 2yb'
_symmetry_space_group_name_H-M 'P 1 21 1'
_atom_sites_solution_hydrogens geom
_atom_sites_solution_primary direct
_atom_sites_solution_secondary difmap
_audit_creation_method SHELXL-97
_cell_angle_alpha 90.00
_cell_angle_beta 116.4440(10)
_cell_angle_gamma 90.00
_cell_formula_units_Z 2
_cell_length_a 10.1486(2)
_cell_length_b 19.1068(3)
_cell_length_c 10.4402(2)
_cell_measurement_reflns_used 7129
_cell_measurement_temperature 150(2)
_cell_measurement_theta_max 67.56
_cell_measurement_theta_min 4.63
_cell_volume 1812.61(6)
_computing_cell_refinement 'Bruker SAINT v7.66A'
_computing_data_collection 'Bruker SMART v5.634'
_computing_data_reduction 'Bruker SAINT v7.66A'
_computing_molecular_graphics 'Bruker SHELXTL v6.14'
_computing_publication_material 'Bruker SHELXTL v6.14'
_computing_structure_refinement 'Bruker SHELXTL v6.14'
_computing_structure_solution 'Bruker SHELXTL v6.14'
_diffrn_ambient_temperature 150(2)
_diffrn_measured_fraction_theta_full 0.981
_diffrn_measured_fraction_theta_max 0.981
_diffrn_measurement_device_type 'Bruker SMART6000 CCD'
_diffrn_measurement_method '\w scans'
_diffrn_radiation_monochromator graphite
_diffrn_radiation_source 'fine-focus sealed tube'
_diffrn_radiation_type CuK\a
_diffrn_radiation_wavelength 1.54178
_diffrn_reflns_av_R_equivalents 0.0575
_diffrn_reflns_av_sigmaI/netI 0.0913
_diffrn_reflns_limit_h_max 12
_diffrn_reflns_limit_h_min -12
_diffrn_reflns_limit_k_max 21
_diffrn_reflns_limit_k_min -19
_diffrn_reflns_limit_l_max 12
_diffrn_reflns_limit_l_min -12
_diffrn_reflns_number 15351
_diffrn_reflns_theta_full 67.91
_diffrn_reflns_theta_max 67.91
_diffrn_reflns_theta_min 4.63
_exptl_absorpt_coefficient_mu 5.254
_exptl_absorpt_correction_T_max 0.7099
_exptl_absorpt_correction_T_min 0.4687
_exptl_absorpt_correction_type multi-scan
_exptl_absorpt_process_details 'SADABS v2008/1 (Sheldrick)'
_exptl_crystal_colour yellow
_exptl_crystal_density_diffrn 1.291
_exptl_crystal_density_method 'not measured'
_exptl_crystal_description plate
_exptl_crystal_F_000 752
_exptl_crystal_size_max 0.17
_exptl_crystal_size_mid 0.13
_exptl_crystal_size_min 0.07
_refine_diff_density_max 0.413
_refine_diff_density_min -0.334
_refine_diff_density_rms 0.064
_refine_ls_abs_structure_details 'Flack H D (1983), Acta Cryst. A39, 876-881'
_refine_ls_abs_structure_Flack -0.002(5)
_refine_ls_extinction_method none
_refine_ls_goodness_of_fit_ref 0.920
_refine_ls_hydrogen_treatment mixed
_refine_ls_matrix_type full
_refine_ls_number_parameters 405
_refine_ls_number_reflns 5600
_refine_ls_number_restraints 1
_refine_ls_restrained_S_all 0.919
_refine_ls_R_factor_all 0.0463
_refine_ls_R_factor_gt 0.0390
_refine_ls_shift/su_max 0.001
_refine_ls_shift/su_mean 0.000
_refine_ls_structure_factor_coef Fsqd
_refine_ls_weighting_details 'calc w=1/[\s^2^(Fo^2^)+(0.0010P)^2^+0.0000P] where P=(Fo^2^+2Fc^2^)/3'
_refine_ls_weighting_scheme calc
_refine_ls_wR_factor_gt 0.0830
_refine_ls_wR_factor_ref 0.0860
_reflns_number_gt 4918
_reflns_number_total 5600
_reflns_threshold_expression >2\s(I)
_cod_data_source_file ja5058423_si_002.cif
_cod_data_source_block 3
_cod_depositor_comments
;
The following automatic conversions were performed:

'_symmetry_cell_setting' value 'Monoclinic' changed to 'monoclinic'
according to
/usr/data/users/saulius/crontab/automatic-downloads/rss-feeds/ACS/lib/dictionaries/cif_core.dic
dictionary named 'cif_core.dic' version 2.4.2 from 2011-04-26.

Automatic conversion script
Id: cif_fix_values 2281 2013-09-26 08:29:07Z andrius 

 Adding full bibliography for 4122336.cif.
;
_cod_original_sg_symbol_H-M P2(1)
_cod_database_code 4122336

loop_
_symmetry_equiv_pos_as_xyz
'x, y, z'
'-x, y+1/2, -z'

loop_
_atom_site_label
_atom_site_type_symbol
_atom_site_fract_x
_atom_site_fract_y
_atom_site_fract_z
_atom_site_U_iso_or_equiv
_atom_site_adp_type
_atom_site_occupancy
_atom_site_symmetry_multiplicity
_atom_site_calc_flag
_atom_site_refinement_flags
Fe Fe 0.73871(6) 0.43498(3) 0.84624(6) 0.01592(13) Uani 1 1 d .
H1 H 0.860(4) 0.444(2) 0.854(4) 0.019 Uiso 1 1 d .
P1 P 0.72812(10) 0.35684(5) 0.68843(10) 0.0176(2) Uani 1 1 d .
P2 P 0.87392(10) 0.46899(5) 1.06708(10) 0.0184(2) Uani 1 1 d .
P3 P 0.70564(11) 0.53419(5) 0.72486(10) 0.0201(2) Uani 1 1 d .
P4 P 0.50949(10) 0.42051(4) 0.83156(10) 0.0182(2) Uani 1 1 d .
O1 O 0.6887(3) 0.27936(13) 0.7405(3) 0.0219(5) Uani 1 1 d .
O2 O 0.8704(3) 0.40437(13) 1.1766(3) 0.0221(6) Uani 1 1 d .
O3 O 0.7971(3) 0.15365(14) 1.1662(3) 0.0274(6) Uani 1 1 d .
C1 C 0.7790(4) 0.34418(18) 0.9554(4) 0.0170(7) Uani 1 1 d .
C2 C 0.7389(4) 0.2795(2) 0.8873(4) 0.0180(7) Uani 1 1 d .
C3 C 0.7431(4) 0.2172(2) 0.9563(4) 0.0197(8) Uani 1 1 d .
H3 H 0.7126 0.1748 0.9037 0.024 Uiso 1 1 calc R
C4 C 0.7930(4) 0.21756(19) 1.1041(4) 0.0204(8) Uani 1 1 d .
C5 C 0.8372(4) 0.28077(19) 1.1799(4) 0.0195(8) Uani 1 1 d .
H5 H 0.8710 0.2820 1.2806 0.023 Uiso 1 1 calc R
C6 C 0.8306(4) 0.34144(19) 1.1040(4) 0.0183(8) Uani 1 1 d .
C7 C 0.5905(4) 0.3514(2) 0.4958(4) 0.0241(8) Uani 1 1 d .
H7 H 0.5016 0.3768 0.4892 0.029 Uiso 1 1 calc R
C8 C 0.6402(5) 0.3918(2) 0.3968(5) 0.0352(10) Uani 1 1 d .
H8A H 0.5569 0.3967 0.3018 0.053 Uiso 1 1 calc R
H8B H 0.7197 0.3661 0.3888 0.053 Uiso 1 1 calc R
H8C H 0.6756 0.4383 0.4370 0.053 Uiso 1 1 calc R
C9 C 0.5364(5) 0.2784(2) 0.4363(4) 0.0330(10) Uani 1 1 d .
H9A H 0.4511 0.2824 0.3424 0.049 Uiso 1 1 calc R
H9B H 0.5081 0.2530 0.5018 0.049 Uiso 1 1 calc R
H9C H 0.6153 0.2529 0.4266 0.049 Uiso 1 1 calc R
C10 C 0.9118(4) 0.3289(2) 0.7029(4) 0.0230(8) Uani 1 1 d .
H10 H 0.9725 0.3190 0.8069 0.028 Uiso 1 1 calc R
C11 C 0.9097(5) 0.2596(2) 0.6284(5) 0.0352(10) Uani 1 1 d .
H11A H 1.0105 0.2419 0.6632 0.053 Uiso 1 1 calc R
H11B H 0.8672 0.2671 0.5249 0.053 Uiso 1 1 calc R
H11C H 0.8502 0.2253 0.6496 0.053 Uiso 1 1 calc R
C12 C 0.9983(5) 0.3844(2) 0.6680(5) 0.0322(10) Uani 1 1 d .
H12A H 1.0984 0.3673 0.6952 0.048 Uiso 1 1 calc R
H12B H 1.0028 0.4273 0.7212 0.048 Uiso 1 1 calc R
H12C H 0.9496 0.3943 0.5651 0.048 Uiso 1 1 calc R
C13 C 0.8494(5) 0.5447(2) 1.1686(4) 0.0251(9) Uani 1 1 d .
H13 H 0.8557 0.5882 1.1185 0.030 Uiso 1 1 calc R
C14 C 0.9645(5) 0.5513(2) 1.3240(4) 0.0349(10) Uani 1 1 d .
H14A H 0.9332 0.5870 1.3721 0.052 Uiso 1 1 calc R
H14B H 1.0590 0.5649 1.3273 0.052 Uiso 1 1 calc R
H14C H 0.9752 0.5062 1.3726 0.052 Uiso 1 1 calc R
C15 C 0.6964(5) 0.5432(2) 1.1612(5) 0.0308(9) Uani 1 1 d .
H15A H 0.6795 0.5866 1.2019 0.046 Uiso 1 1 calc R
H15B H 0.6882 0.5031 1.2158 0.046 Uiso 1 1 calc R
H15C H 0.6227 0.5390 1.0612 0.046 Uiso 1 1 calc R
C16 C 1.0790(4) 0.4717(2) 1.1336(4) 0.0255(8) Uani 1 1 d .
H16 H 1.1235 0.4733 1.2405 0.031 Uiso 1 1 calc R
C17 C 1.1286(5) 0.5378(2) 1.0855(5) 0.0377(11) Uani 1 1 d .
H17A H 1.2356 0.5365 1.1199 0.057 Uiso 1 1 calc R
H17B H 1.1020 0.5789 1.1249 0.057 Uiso 1 1 calc R
H17C H 1.0802 0.5403 0.9808 0.057 Uiso 1 1 calc R
C18 C 1.1397(4) 0.4067(2) 1.0944(4) 0.0288(9) Uani 1 1 d .
H18A H 1.2469 0.4054 1.1510 0.043 Uiso 1 1 calc R
H18B H 1.1150 0.4080 0.9924 0.043 Uiso 1 1 calc R
H18C H 1.0963 0.3649 1.1146 0.043 Uiso 1 1 calc R
C19 C 0.5321(5) 0.5511(2) 0.5602(4) 0.0302(9) Uani 1 1 d .
H19A H 0.5435 0.5934 0.5129 0.045 Uiso 1 1 calc R
H19B H 0.4511 0.5578 0.5859 0.045 Uiso 1 1 calc R
H19C H 0.5103 0.5112 0.4951 0.045 Uiso 1 1 calc R
C20 C 0.8357(5) 0.5527(2) 0.6492(5) 0.0299(9) Uani 1 1 d .
H20A H 0.8176 0.5998 0.6079 0.045 Uiso 1 1 calc R
H20B H 0.8217 0.5183 0.5745 0.045 Uiso 1 1 calc R
H20C H 0.9369 0.5497 0.7251 0.045 Uiso 1 1 calc R
C21 C 0.7214(4) 0.6180(2) 0.8208(4) 0.0222(8) Uani 1 1 d .
C22 C 0.8496(4) 0.6577(2) 0.8740(4) 0.0266(9) Uani 1 1 d .
H22 H 0.9280 0.6447 0.8527 0.032 Uiso 1 1 calc R
C23 C 0.8641(5) 0.7161(2) 0.9581(4) 0.0287(9) Uani 1 1 d .
H23 H 0.9532 0.7421 0.9957 0.034 Uiso 1 1 calc R
C24 C 0.7504(5) 0.7367(2) 0.9875(5) 0.0294(9) Uani 1 1 d .
H24 H 0.7612 0.7765 1.0458 0.035 Uiso 1 1 calc R
C25 C 0.6202(5) 0.6990(2) 0.9316(4) 0.0279(9) Uani 1 1 d .
H25 H 0.5403 0.7136 0.9492 0.034 Uiso 1 1 calc R
C26 C 0.6068(4) 0.6400(2) 0.8498(4) 0.0244(8) Uani 1 1 d .
H26 H 0.5177 0.6140 0.8128 0.029 Uiso 1 1 calc R
C27 C 0.3728(4) 0.4916(2) 0.7974(5) 0.0280(9) Uani 1 1 d .
H27A H 0.2789 0.4712 0.7842 0.042 Uiso 1 1 calc R
H27B H 0.3585 0.5172 0.7109 0.042 Uiso 1 1 calc R
H27C H 0.4088 0.5237 0.8791 0.042 Uiso 1 1 calc R
C28 C 0.4965(5) 0.3836(2) 0.9892(4) 0.0264(9) Uani 1 1 d .
H28A H 0.3929 0.3813 0.9703 0.040 Uiso 1 1 calc R
H28B H 0.5508 0.4134 1.0726 0.040 Uiso 1 1 calc R
H28C H 0.5388 0.3364 1.0083 0.040 Uiso 1 1 calc R
C29 C 0.3829(4) 0.3588(2) 0.6925(4) 0.0201(8) Uani 1 1 d .
C30 C 0.2893(4) 0.3829(2) 0.5563(4) 0.0246(8) Uani 1 1 d .
H30 H 0.2872 0.4314 0.5353 0.030 Uiso 1 1 calc R
C31 C 0.1997(4) 0.3374(2) 0.4515(4) 0.0296(9) Uani 1 1 d .
H31 H 0.1363 0.3547 0.3590 0.036 Uiso 1 1 calc R
C32 C 0.2015(4) 0.2665(2) 0.4800(5) 0.0306(9) Uani 1 1 d .
H32 H 0.1407 0.2351 0.4071 0.037 Uiso 1 1 calc R
C33 C 0.2921(5) 0.2418(2) 0.6149(5) 0.0287(9) Uani 1 1 d .
H33 H 0.2937 0.1933 0.6352 0.034 Uiso 1 1 calc R
C34 C 0.3809(4) 0.2878(2) 0.7209(4) 0.0232(8) Uani 1 1 d .
H34 H 0.4412 0.2706 0.8143 0.028 Uiso 1 1 calc R
C35 C 0.8309(5) 0.1528(2) 1.3135(4) 0.0266(9) Uani 1 1 d .
H35A H 0.8343 0.1043 1.3454 0.040 Uiso 1 1 calc R
H35B H 0.7549 0.1785 1.3278 0.040 Uiso 1 1 calc R
H35C H 0.9267 0.1751 1.3690 0.040 Uiso 1 1 calc R

loop_
_atom_site_aniso_label
_atom_site_aniso_U_11
_atom_site_aniso_U_22
_atom_site_aniso_U_33
_atom_site_aniso_U_23
_atom_site_aniso_U_13
_atom_site_aniso_U_12
Fe 0.0194(3) 0.0142(3) 0.0170(3) -0.0002(2) 0.0106(2) -0.0008(2)
P1 0.0198(5) 0.0181(5) 0.0182(5) -0.0011(4) 0.0116(4) -0.0001(4)
P2 0.0223(5) 0.0160(5) 0.0176(5) -0.0013(4) 0.0095(4) -0.0020(4)
P3 0.0257(5) 0.0162(5) 0.0215(5) 0.0027(4) 0.0133(4) -0.0007(4)
P4 0.0191(5) 0.0185(5) 0.0203(5) -0.0003(3) 0.0117(4) -0.0006(3)
O1 0.0266(14) 0.0218(14) 0.0182(13) -0.0047(10) 0.0108(11) -0.0014(10)
O2 0.0289(15) 0.0173(14) 0.0189(13) -0.0042(10) 0.0096(11) -0.0046(11)
O3 0.0422(17) 0.0158(15) 0.0275(15) 0.0022(11) 0.0186(13) -0.0004(11)
C1 0.0187(18) 0.017(2) 0.0186(18) 0.0014(14) 0.0108(15) 0.0004(13)
C2 0.0142(18) 0.021(2) 0.0220(19) 0.0011(15) 0.0108(15) 0.0017(14)
C3 0.0204(19) 0.016(2) 0.025(2) -0.0038(14) 0.0123(16) -0.0014(14)
C4 0.023(2) 0.0142(19) 0.028(2) 0.0027(15) 0.0154(17) 0.0010(14)
C5 0.0192(19) 0.022(2) 0.0169(18) -0.0002(14) 0.0074(15) 0.0018(14)
C6 0.0164(18) 0.018(2) 0.0194(19) -0.0013(14) 0.0069(15) 0.0017(13)
C7 0.023(2) 0.034(2) 0.0173(19) 0.0005(15) 0.0114(16) 0.0041(16)
C8 0.040(3) 0.045(3) 0.021(2) 0.0034(18) 0.014(2) -0.005(2)
C9 0.035(2) 0.039(3) 0.025(2) -0.0076(18) 0.0123(19) -0.0096(19)
C10 0.022(2) 0.025(2) 0.026(2) 0.0011(15) 0.0136(17) 0.0022(15)
C11 0.034(2) 0.036(3) 0.045(3) -0.011(2) 0.026(2) 0.0005(18)
C12 0.031(2) 0.033(2) 0.041(3) -0.0015(17) 0.023(2) -0.0011(17)
C13 0.036(2) 0.016(2) 0.025(2) -0.0030(15) 0.0157(19) -0.0021(16)
C14 0.046(3) 0.029(3) 0.026(2) -0.0090(17) 0.013(2) -0.0015(18)
C15 0.043(3) 0.020(2) 0.035(2) -0.0073(17) 0.023(2) -0.0001(17)
C16 0.0217(19) 0.023(2) 0.024(2) -0.0005(17) 0.0031(16) -0.0024(16)
C17 0.027(2) 0.032(3) 0.053(3) 0.008(2) 0.017(2) -0.0028(18)
C18 0.023(2) 0.032(2) 0.027(2) 0.0009(17) 0.0077(17) 0.0034(16)
C19 0.037(2) 0.028(2) 0.024(2) 0.0051(16) 0.0122(19) 0.0016(17)
C20 0.044(3) 0.022(2) 0.035(2) 0.0031(17) 0.027(2) 0.0026(17)
C21 0.027(2) 0.017(2) 0.021(2) 0.0078(15) 0.0091(17) 0.0021(15)
C22 0.025(2) 0.027(2) 0.031(2) 0.0043(17) 0.0152(18) 0.0012(16)
C23 0.031(2) 0.017(2) 0.035(2) -0.0004(16) 0.0113(19) -0.0043(16)
C24 0.040(2) 0.017(2) 0.033(2) -0.0056(16) 0.017(2) 0.0010(16)
C25 0.027(2) 0.027(2) 0.032(2) -0.0005(17) 0.0158(19) 0.0043(16)
C26 0.026(2) 0.025(2) 0.023(2) -0.0001(15) 0.0118(17) -0.0044(15)
C27 0.024(2) 0.026(2) 0.039(2) -0.0015(16) 0.0182(19) 0.0007(15)
C28 0.028(2) 0.030(2) 0.030(2) -0.0043(16) 0.0199(19) -0.0065(16)
C29 0.0195(18) 0.022(2) 0.025(2) -0.0037(15) 0.0154(16) -0.0020(15)
C30 0.029(2) 0.022(2) 0.027(2) 0.0032(15) 0.0168(18) -0.0006(15)
C31 0.021(2) 0.040(3) 0.026(2) 0.0018(17) 0.0087(18) -0.0033(16)
C32 0.023(2) 0.038(3) 0.033(2) -0.0093(18) 0.0146(19) -0.0074(17)
C33 0.029(2) 0.020(2) 0.040(3) -0.0010(17) 0.018(2) -0.0041(16)
C34 0.024(2) 0.024(2) 0.025(2) 0.0040(15) 0.0139(17) 0.0010(15)
C35 0.032(2) 0.022(2) 0.024(2) 0.0064(16) 0.0114(18) -0.0020(16)

loop_
_atom_type_symbol
_atom_type_description
_atom_type_scat_dispersion_real
_atom_type_scat_dispersion_imag
_atom_type_scat_source
C C 0.0181 0.0091 'International Tables Vol C Tables 4.2.6.8 and 6.1.1.4'
H H 0.0000 0.0000 'International Tables Vol C Tables 4.2.6.8 and 6.1.1.4'
O O 0.0492 0.0322 'International Tables Vol C Tables 4.2.6.8 and 6.1.1.4'
P P 0.2955 0.4335 'International Tables Vol C Tables 4.2.6.8 and 6.1.1.4'
Fe Fe -1.1336 3.1974 'International Tables Vol C Tables 4.2.6.8 and 6.1.1.4'

loop_
_geom_angle_atom_site_label_1
_geom_angle_atom_site_label_2
_geom_angle_atom_site_label_3
_geom_angle
C1 Fe P1 76.61(11)
C1 Fe P2 77.64(11)
P1 Fe P2 142.32(5)
C1 Fe P3 176.86(11)
P1 Fe P3 102.02(4)
P2 Fe P3 102.23(4)
C1 Fe P4 82.98(11)
P1 Fe P4 99.21(4)
P2 Fe P4 104.41(4)
P3 Fe P4 100.07(4)
C1 Fe H1 98.1(19)
P1 Fe H1 81.8(19)
P2 Fe H1 75.1(18)
P3 Fe H1 78.8(19)
P4 Fe H1 179(2)
O1 P1 C7 97.30(16)
O1 P1 C10 95.40(16)
C7 P1 C10 108.02(17)
O1 P1 Fe 107.18(9)
C7 P1 Fe 127.52(13)
C10 P1 Fe 114.75(13)
O2 P2 C13 97.61(15)
O2 P2 C16 97.07(16)
C13 P2 C16 100.02(18)
O2 P2 Fe 107.61(10)
C13 P2 Fe 130.18(14)
C16 P2 Fe 117.96(13)
C20 P3 C21 99.13(18)
C20 P3 C19 97.7(2)
C21 P3 C19 99.61(18)
C20 P3 Fe 116.85(14)
C21 P3 Fe 118.26(12)
C19 P3 Fe 121.05(14)
C28 P4 C27 96.1(2)
C28 P4 C29 98.86(18)
C27 P4 C29 96.63(18)
C28 P4 Fe 117.51(14)
C27 P4 Fe 125.22(13)
C29 P4 Fe 117.21(11)
C2 O1 P1 109.4(2)
C6 O2 P2 110.7(2)
C4 O3 C35 117.6(3)
C2 C1 C6 114.4(3)
C2 C1 Fe 122.3(3)
C6 C1 Fe 122.7(3)
C3 C2 O1 119.1(3)
C3 C2 C1 124.3(3)
O1 C2 C1 116.6(3)
C2 C3 C4 119.0(3)
C2 C3 H3 120.5
C4 C3 H3 120.5
O3 C4 C3 115.9(3)
O3 C4 C5 124.3(3)
C3 C4 C5 119.7(3)
C6 C5 C4 118.4(3)
C6 C5 H5 120.8
C4 C5 H5 120.8
O2 C6 C5 119.1(3)
O2 C6 C1 116.7(3)
C5 C6 C1 124.2(3)
C9 C7 C8 110.5(3)
C9 C7 P1 116.6(3)
C8 C7 P1 112.4(3)
C9 C7 H7 105.4
C8 C7 H7 105.4
P1 C7 H7 105.4
C7 C8 H8A 109.5
C7 C8 H8B 109.5
H8A C8 H8B 109.5
C7 C8 H8C 109.5
H8A C8 H8C 109.5
H8B C8 H8C 109.5
C7 C9 H9A 109.5
C7 C9 H9B 109.5
H9A C9 H9B 109.5
C7 C9 H9C 109.5
H9A C9 H9C 109.5
H9B C9 H9C 109.5
C12 C10 C11 111.1(3)
C12 C10 P1 116.2(3)
C11 C10 P1 114.6(3)
C12 C10 H10 104.5
C11 C10 H10 104.5
P1 C10 H10 104.5
C10 C11 H11A 109.5
C10 C11 H11B 109.5
H11A C11 H11B 109.5
C10 C11 H11C 109.5
H11A C11 H11C 109.5
H11B C11 H11C 109.5
C10 C12 H12A 109.5
C10 C12 H12B 109.5
H12A C12 H12B 109.5
C10 C12 H12C 109.5
H12A C12 H12C 109.5
H12B C12 H12C 109.5
C15 C13 C14 109.7(3)
C15 C13 P2 110.3(3)
C14 C13 P2 115.7(3)
C15 C13 H13 106.9
C14 C13 H13 106.9
P2 C13 H13 106.9
C13 C14 H14A 109.5
C13 C14 H14B 109.5
H14A C14 H14B 109.5
C13 C14 H14C 109.5
H14A C14 H14C 109.5
H14B C14 H14C 109.5
C13 C15 H15A 109.5
C13 C15 H15B 109.5
H15A C15 H15B 109.5
C13 C15 H15C 109.5
H15A C15 H15C 109.5
H15B C15 H15C 109.5
C18 C16 C17 110.7(3)
C18 C16 P2 113.2(3)
C17 C16 P2 112.0(3)
C18 C16 H16 106.8
C17 C16 H16 106.8
P2 C16 H16 106.8
C16 C17 H17A 109.5
C16 C17 H17B 109.5
H17A C17 H17B 109.5
C16 C17 H17C 109.5
H17A C17 H17C 109.5
H17B C17 H17C 109.5
C16 C18 H18A 109.5
C16 C18 H18B 109.5
H18A C18 H18B 109.5
C16 C18 H18C 109.5
H18A C18 H18C 109.5
H18B C18 H18C 109.5
P3 C19 H19A 109.5
P3 C19 H19B 109.5
H19A C19 H19B 109.5
P3 C19 H19C 109.5
H19A C19 H19C 109.5
H19B C19 H19C 109.5
P3 C20 H20A 109.5
P3 C20 H20B 109.5
H20A C20 H20B 109.5
P3 C20 H20C 109.5
H20A C20 H20C 109.5
H20B C20 H20C 109.5
C22 C21 C26 118.2(4)
C22 C21 P3 121.8(3)
C26 C21 P3 119.9(3)
C23 C22 C21 120.6(4)
C23 C22 H22 119.7
C21 C22 H22 119.7
C24 C23 C22 120.6(4)
C24 C23 H23 119.7
C22 C23 H23 119.7
C23 C24 C25 119.6(4)
C23 C24 H24 120.2
C25 C24 H24 120.2
C26 C25 C24 119.7(4)
C26 C25 H25 120.1
C24 C25 H25 120.1
C25 C26 C21 121.3(4)
C25 C26 H26 119.4
C21 C26 H26 119.4
P4 C27 H27A 109.5
P4 C27 H27B 109.5
H27A C27 H27B 109.5
P4 C27 H27C 109.5
H27A C27 H27C 109.5
H27B C27 H27C 109.5
P4 C28 H28A 109.5
P4 C28 H28B 109.5
H28A C28 H28B 109.5
P4 C28 H28C 109.5
H28A C28 H28C 109.5
H28B C28 H28C 109.5
C30 C29 C34 118.2(4)
C30 C29 P4 120.4(3)
C34 C29 P4 121.4(3)
C31 C30 C29 120.8(4)
C31 C30 H30 119.6
C29 C30 H30 119.6
C30 C31 C32 120.4(4)
C30 C31 H31 119.8
C32 C31 H31 119.8
C33 C32 C31 119.6(4)
C33 C32 H32 120.2
C31 C32 H32 120.2
C32 C33 C34 120.0(4)
C32 C33 H33 120.0
C34 C33 H33 120.0
C33 C34 C29 121.0(4)
C33 C34 H34 119.5
C29 C34 H34 119.5
O3 C35 H35A 109.5
O3 C35 H35B 109.5
H35A C35 H35B 109.5
O3 C35 H35C 109.5
H35A C35 H35C 109.5
H35B C35 H35C 109.5

loop_
_geom_bond_atom_site_label_1
_geom_bond_atom_site_label_2
_geom_bond_distance
Fe C1 2.015(4)
Fe P1 2.1903(11)
Fe P2 2.1917(11)
Fe P3 2.2210(11)
Fe P4 2.2789(11)
Fe H1 1.21(4)
P1 O1 1.685(3)
P1 C7 1.872(4)
P1 C10 1.879(4)
P2 O2 1.694(3)
P2 C13 1.874(4)
P2 C16 1.878(4)
P3 C20 1.850(4)
P3 C21 1.857(4)
P3 C19 1.862(4)
P4 C28 1.849(4)
P4 C27 1.858(4)
P4 C29 1.867(4)
O1 C2 1.383(5)
O2 C6 1.382(4)
O3 C4 1.374(5)
O3 C35 1.419(5)
C1 C2 1.393(5)
C1 C6 1.400(5)
C2 C3 1.383(5)
C3 C4 1.394(5)
C3 H3 0.9500
C4 C5 1.403(5)
C5 C6 1.388(5)
C5 H5 0.9500
C7 C9 1.527(6)
C7 C8 1.544(6)
C7 H7 1.0000
C8 H8A 0.9800
C8 H8B 0.9800
C8 H8C 0.9800
C9 H9A 0.9800
C9 H9B 0.9800
C9 H9C 0.9800
C10 C12 1.521(6)
C10 C11 1.531(6)
C10 H10 1.0000
C11 H11A 0.9800
C11 H11B 0.9800
C11 H11C 0.9800
C12 H12A 0.9800
C12 H12B 0.9800
C12 H12C 0.9800
C13 C15 1.521(6)
C13 C14 1.525(6)
C13 H13 1.0000
C14 H14A 0.9800
C14 H14B 0.9800
C14 H14C 0.9800
C15 H15A 0.9800
C15 H15B 0.9800
C15 H15C 0.9800
C16 C18 1.521(6)
C16 C17 1.525(6)
C16 H16 1.0000
C17 H17A 0.9800
C17 H17B 0.9800
C17 H17C 0.9800
C18 H18A 0.9800
C18 H18B 0.9800
C18 H18C 0.9800
C19 H19A 0.9800
C19 H19B 0.9800
C19 H19C 0.9800
C20 H20A 0.9800
C20 H20B 0.9800
C20 H20C 0.9800
C21 C22 1.390(6)
C21 C26 1.391(6)
C22 C23 1.386(6)
C22 H22 0.9500
C23 C24 1.377(6)
C23 H23 0.9500
C24 C25 1.385(6)
C24 H24 0.9500
C25 C26 1.384(6)
C25 H25 0.9500
C26 H26 0.9500
C27 H27A 0.9800
C27 H27B 0.9800
C27 H27C 0.9800
C28 H28A 0.9800
C28 H28B 0.9800
C28 H28C 0.9800
C29 C30 1.390(6)
C29 C34 1.392(6)
C30 C31 1.376(6)
C30 H30 0.9500
C31 C32 1.386(6)
C31 H31 0.9500
C32 C33 1.377(6)
C32 H32 0.9500
C33 C34 1.386(6)
C33 H33 0.9500
C34 H34 0.9500
C35 H35A 0.9800
C35 H35B 0.9800
C35 H35C 0.9800

loop_
_geom_torsion_atom_site_label_1
_geom_torsion_atom_site_label_2
_geom_torsion_atom_site_label_3
_geom_torsion_atom_site_label_4
_geom_torsion
C1 Fe P1 O1 23.48(15)
P2 Fe P1 O1 71.53(13)
P3 Fe P1 O1 -159.42(10)
P4 Fe P1 O1 -56.97(11)
C1 Fe P1 C7 137.37(19)
P2 Fe P1 C7 -174.58(17)
P3 Fe P1 C7 -45.53(17)
P4 Fe P1 C7 56.92(17)
C1 Fe P1 C10 -81.06(17)
P2 Fe P1 C10 -33.00(17)
P3 Fe P1 C10 96.05(14)
P4 Fe P1 C10 -161.51(14)
C1 Fe P2 O2 -18.20(14)
P1 Fe P2 O2 -65.99(13)
P3 Fe P2 O2 165.01(11)
P4 Fe P2 O2 61.11(11)
C1 Fe P2 C13 -134.9(2)
P1 Fe P2 C13 177.27(18)
P3 Fe P2 C13 48.28(18)
P4 Fe P2 C13 -55.63(18)
C1 Fe P2 C16 90.14(19)
P1 Fe P2 C16 42.34(17)
P3 Fe P2 C16 -86.65(16)
P4 Fe P2 C16 169.44(15)
C1 Fe P3 C20 7(2)
P1 Fe P3 C20 -56.65(17)
P2 Fe P3 C20 94.29(17)
P4 Fe P3 C20 -158.42(16)
C1 Fe P3 C21 -111(2)
P1 Fe P3 C21 -174.95(15)
P2 Fe P3 C21 -24.00(15)
P4 Fe P3 C21 83.28(15)
C1 Fe P3 C19 126(2)
P1 Fe P3 C19 62.04(17)
P2 Fe P3 C19 -147.02(17)
P4 Fe P3 C19 -39.73(17)
C1 Fe P4 C28 37.46(18)
P1 Fe P4 C28 112.60(15)
P2 Fe P4 C28 -37.80(15)
P3 Fe P4 C28 -143.33(15)
C1 Fe P4 C27 158.4(2)
P1 Fe P4 C27 -126.43(18)
P2 Fe P4 C27 83.17(18)
P3 Fe P4 C27 -22.36(18)
C1 Fe P4 C29 -80.12(18)
P1 Fe P4 C29 -4.97(15)
P2 Fe P4 C29 -155.38(14)
P3 Fe P4 C29 99.09(14)
C7 P1 O1 C2 -159.9(2)
C10 P1 O1 C2 91.1(2)
Fe P1 O1 C2 -26.9(2)
C13 P2 O2 C6 157.1(2)
C16 P2 O2 C6 -101.7(3)
Fe P2 O2 C6 20.6(2)
P1 Fe C1 C2 -20.5(3)
P2 Fe C1 C2 -172.7(3)
P3 Fe C1 C2 -85(2)
P4 Fe C1 C2 80.8(3)
P1 Fe C1 C6 168.6(3)
P2 Fe C1 C6 16.3(3)
P3 Fe C1 C6 104(2)
P4 Fe C1 C6 -90.2(3)
P1 O1 C2 C3 -168.0(3)
P1 O1 C2 C1 13.4(4)
C6 C1 C2 C3 2.2(5)
Fe C1 C2 C3 -169.5(3)
C6 C1 C2 O1 -179.3(3)
Fe C1 C2 O1 9.0(4)
O1 C2 C3 C4 -179.6(3)
C1 C2 C3 C4 -1.2(5)
C35 O3 C4 C3 -172.9(3)
C35 O3 C4 C5 8.2(5)
C2 C3 C4 O3 -178.8(3)
C2 C3 C4 C5 0.2(5)
O3 C4 C5 C6 178.5(3)
C3 C4 C5 C6 -0.4(5)
P2 O2 C6 C5 173.0(3)
P2 O2 C6 C1 -9.9(4)
C4 C5 C6 O2 178.5(3)
C4 C5 C6 C1 1.6(6)
C2 C1 C6 O2 -179.3(3)
Fe C1 C6 O2 -7.7(5)
C2 C1 C6 C5 -2.4(5)
Fe C1 C6 C5 169.3(3)
O1 P1 C7 C9 -21.9(3)
C10 P1 C7 C9 76.3(3)
Fe P1 C7 C9 -140.1(3)
O1 P1 C7 C8 -151.0(3)
C10 P1 C7 C8 -52.9(3)
Fe P1 C7 C8 90.7(3)
O1 P1 C10 C12 -178.6(3)
C7 P1 C10 C12 81.9(3)
Fe P1 C10 C12 -66.9(3)
O1 P1 C10 C11 49.6(3)
C7 P1 C10 C11 -49.9(3)
Fe P1 C10 C11 161.3(3)
O2 P2 C13 C15 -67.7(3)
C16 P2 C13 C15 -166.3(3)
Fe P2 C13 C15 53.2(3)
O2 P2 C13 C14 57.6(3)
C16 P2 C13 C14 -41.0(4)
Fe P2 C13 C14 178.4(2)
O2 P2 C16 C18 68.9(3)
C13 P2 C16 C18 168.0(3)
Fe P2 C16 C18 -45.4(3)
O2 P2 C16 C17 -165.1(3)
C13 P2 C16 C17 -66.0(3)
Fe P2 C16 C17 80.7(3)
C20 P3 C21 C22 -28.8(4)
C19 P3 C21 C22 -128.3(3)
Fe P3 C21 C22 98.5(3)
C20 P3 C21 C26 155.9(3)
C19 P3 C21 C26 56.4(3)
Fe P3 C21 C26 -76.8(3)
C26 C21 C22 C23 2.3(6)
P3 C21 C22 C23 -173.2(3)
C21 C22 C23 C24 -1.5(6)
C22 C23 C24 C25 -0.5(6)
C23 C24 C25 C26 1.7(6)
C24 C25 C26 C21 -0.9(6)
C22 C21 C26 C25 -1.1(6)
P3 C21 C26 C25 174.4(3)
C28 P4 C29 C30 142.0(3)
C27 P4 C29 C30 44.8(3)
Fe P4 C29 C30 -90.7(3)
C28 P4 C29 C34 -39.0(3)
C27 P4 C29 C34 -136.3(3)
Fe P4 C29 C34 88.3(3)
C34 C29 C30 C31 -1.5(6)
P4 C29 C30 C31 177.5(3)
C29 C30 C31 C32 -0.1(6)
C30 C31 C32 C33 1.0(6)
C31 C32 C33 C34 -0.1(6)
C32 C33 C34 C29 -1.6(6)
C30 C29 C34 C33 2.4(6)
P4 C29 C34 C33 -176.6(3)
